data_1544767
loop_
_publ_author_name
'Kennedy, Alan R.'
'Silva de Moraes, Lygia'

_publ_section_title
;
 A monoclinic polymorph of 2-(4-nitrophenyl)acetic acid
;
_journal_coeditor_code HB4100
_journal_issue 12
_journal_name_full IUCrData
_journal_page_first x161932
_journal_paper_doi 10.1107/S2414314616019325
_journal_volume 1
_journal_year 2016
_chemical_formula_iupac 'C8 H7 N O4'
_chemical_formula_moiety 'C8 H7 N O4'
_chemical_formula_sum 'C8 H7 N O4'
_chemical_formula_weight 181.15
_chemical_name_systematic
;
2-(4-Nitrophenyl)acetic acid
;
_space_group_crystal_system monoclinic
_space_group_IT_number 14
_space_group_name_Hall '-P 2ybc'
_space_group_name_H-M_alt 'P 1 21/c 1'
_symmetry_space_group_name_Hall '-P 2ybc'
_symmetry_space_group_name_H-M 'P 1 21/c 1'
_atom_sites_solution_hydrogens mixed
_audit_creation_method SHELXL-2014/7
_cell_angle_alpha 90
_cell_angle_beta 95.937(8)
_cell_angle_gamma 90
_cell_formula_units_Z 4
_cell_length_a 6.1364(5)
_cell_length_b 5.1034(4)
_cell_length_c 25.458(3)
_cell_measurement_reflns_used 2414
_cell_measurement_temperature 150(2)
_cell_measurement_theta_max 28.6469
_cell_measurement_theta_min 3.2115
_cell_volume 792.98(13)
_computing_cell_refinement
;
CrysAlis PRO (Agilent, 2014)
;
_computing_data_collection
;
CrysAlis PRO (Agilent, 2014)
;
_computing_data_reduction
;
CrysAlis PRO (Agilent, 2014)
;
_computing_molecular_graphics
;
ORTEP-3 for Windows (Farrugia, 2012) and Mercury (Macrae <i>et al.</i>,
2008)
;
_computing_publication_material
;
SHELXL2014 (Sheldrick, 2015)
;
_computing_structure_refinement
;
SHELXL2014 (Sheldrick, 2015)
;
_computing_structure_solution
;
SHELXS97 (Sheldrick, 2008)
;
_diffrn_ambient_temperature 150(2)
_diffrn_detector_area_resol_mean 16.0727
_diffrn_measured_fraction_theta_full 0.999
_diffrn_measured_fraction_theta_max 0.992
_diffrn_measurement_device_type 'Oxford Diffraction Xcalibur Eos'
_diffrn_measurement_method '\w scans'
_diffrn_radiation_type MoK\a
_diffrn_radiation_wavelength 0.71073
_diffrn_reflns_av_R_equivalents 0.0902
_diffrn_reflns_limit_h_max 7
_diffrn_reflns_limit_h_min -7
_diffrn_reflns_limit_k_max 6
_diffrn_reflns_limit_k_min -6
_diffrn_reflns_limit_l_max 32
_diffrn_reflns_limit_l_min -33
_diffrn_reflns_number 15530
_diffrn_reflns_theta_full 27.000
_diffrn_reflns_theta_max 27.499
_diffrn_reflns_theta_min 3.218
_exptl_absorpt_coefficient_mu 0.124
_exptl_absorpt_correction_T_max 1.00000
_exptl_absorpt_correction_T_min 0.88019
_exptl_absorpt_correction_type multi-scan
_exptl_absorpt_process_details
;
CrysAlis PRO (Agilent, 2014)
;
_exptl_crystal_colour colourless
_exptl_crystal_density_diffrn 1.517
_exptl_crystal_description tablet
_exptl_crystal_F_000 376
_exptl_crystal_size_max 0.32
_exptl_crystal_size_mid 0.18
_exptl_crystal_size_min 0.13
_refine_diff_density_max 0.241
_refine_diff_density_min -0.256
_refine_ls_extinction_method none
_refine_ls_goodness_of_fit_ref 1.061
_refine_ls_hydrogen_treatment mixed
_refine_ls_matrix_type full
_refine_ls_number_parameters 122
_refine_ls_number_reflns 1814
_refine_ls_number_restraints 0
_refine_ls_restrained_S_all 1.061
_refine_ls_R_factor_all 0.1091
_refine_ls_R_factor_gt 0.0536
_refine_ls_shift/su_max 0.000
_refine_ls_shift/su_mean 0.000
_refine_ls_structure_factor_coef Fsqd
_refine_ls_weighting_details 'w=1/[\s^2^(Fo^2^)+(0.0414P)^2^+0.2348P] where P=(Fo^2^+2Fc^2^)/3'
_refine_ls_weighting_scheme calc
_refine_ls_wR_factor_gt 0.1059
_refine_ls_wR_factor_ref 0.1302
_reflns_number_gt 1076
_reflns_number_total 1814
_reflns_threshold_expression 'I > 2\s(I)'
_cod_data_source_file hb4100sup1.cif
_cod_data_source_block I
_cod_database_code 1544767
_shelx_space_group_comment
;
The symmetry employed for this shelxl refinement is uniquely defined
by the following loop, which should always be used as a source of
symmetry information in preference to the above space-group names.
They are only intended as comments.
;

loop_
_space_group_symop_operation_xyz
'x, y, z'
'-x, y+1/2, -z+1/2'
'-x, -y, -z'
'x, -y-1/2, z-1/2'

loop_
_atom_site_type_symbol
_atom_site_label
_atom_site_fract_x
_atom_site_fract_y
_atom_site_fract_z
_atom_site_U_iso_or_equiv
_atom_site_adp_type
_atom_site_calc_flag
_atom_site_occupancy
O O2 0.1037(3) 0.8022(4) 0.03062(7) 0.0364(5) Uani d 1
O O3 0.8335(3) -0.2053(3) 0.23833(7) 0.0349(5) Uani d 1
O O4 1.0830(3) -0.1662(4) 0.18470(7) 0.0371(5) Uani d 1
O O1 0.2209(3) 0.3888(3) 0.03653(7) 0.0337(5) Uani d 1
N N1 0.9081(3) -0.1028(4) 0.20049(8) 0.0274(5) Uani d 1
C C4 0.7826(4) 0.1092(5) 0.17228(9) 0.0229(5) Uani d 1
C C1 0.5454(4) 0.5029(5) 0.11899(9) 0.0243(6) Uani d 1
C C6 0.4753(4) 0.3949(5) 0.16427(9) 0.0267(6) Uani d 1
H H6 0.3449 0.4582 0.1770 0.032 Uiso calc 1
C C8 0.2380(4) 0.6189(5) 0.04973(9) 0.0252(6) Uani d 1
C C5 0.5924(4) 0.1965(5) 0.19118(9) 0.0265(6) Uani d 1
H H5 0.5431 0.1218 0.2220 0.032 Uiso calc 1
C C3 0.8571(4) 0.2132(5) 0.12774(9) 0.0288(6) Uani d 1
H H3 0.9886 0.1511 0.1155 0.035 Uiso calc 1
C C2 0.7366(4) 0.4104(5) 0.10109(10) 0.0297(6) Uani d 1
H H2 0.7858 0.4833 0.0701 0.036 Uiso calc 1
C C7 0.4160(4) 0.7176(5) 0.08958(10) 0.0284(6) Uani d 1
H H7A 0.3497 0.8298 0.1154 0.034 Uiso calc 1
H H7B 0.5173 0.8280 0.0713 0.034 Uiso calc 1
H H2O -0.009(7) 0.741(8) 0.0027(16) 0.099(13) Uiso d 1

loop_
_atom_site_aniso_label
_atom_site_aniso_U_11
_atom_site_aniso_U_22
_atom_site_aniso_U_33
_atom_site_aniso_U_12
_atom_site_aniso_U_13
_atom_site_aniso_U_23
O2 0.0362(11) 0.0257(10) 0.0427(11) 0.0049(9) -0.0178(9) 0.0012(9)
O3 0.0359(11) 0.0336(11) 0.0346(10) 0.0010(9) 0.0003(8) 0.0081(9)
O4 0.0291(10) 0.0390(12) 0.0430(11) 0.0141(9) 0.0033(8) -0.0006(9)
O1 0.0353(11) 0.0213(10) 0.0416(11) -0.0006(8) -0.0095(8) -0.0026(8)
N1 0.0262(12) 0.0240(12) 0.0307(12) 0.0026(10) -0.0032(9) -0.0034(10)
C4 0.0213(12) 0.0217(13) 0.0242(13) 0.0034(11) -0.0050(9) -0.0015(11)
C1 0.0237(13) 0.0225(13) 0.0250(13) -0.0016(11) -0.0056(10) -0.0032(10)
C6 0.0236(13) 0.0296(14) 0.0264(13) 0.0053(11) 0.0005(10) -0.0038(11)
C8 0.0250(14) 0.0241(14) 0.0260(13) 0.0009(11) 0.0008(10) 0.0032(11)
C5 0.0276(13) 0.0268(13) 0.0251(13) 0.0008(12) 0.0021(10) -0.0004(11)
C3 0.0214(13) 0.0337(15) 0.0315(14) 0.0054(12) 0.0038(10) -0.0002(12)
C2 0.0264(14) 0.0349(15) 0.0277(14) -0.0013(12) 0.0026(11) 0.0045(12)
C7 0.0277(14) 0.0244(13) 0.0309(14) -0.0004(11) -0.0071(11) -0.0026(11)

loop_
_atom_type_symbol
_atom_type_description
_atom_type_scat_dispersion_real
_atom_type_scat_dispersion_imag
_atom_type_scat_source
C C 0.0033 0.0016 'International Tables Vol C Tables 4.2.6.8 and 6.1.1.4'
H H 0.0000 0.0000 'International Tables Vol C Tables 4.2.6.8 and 6.1.1.4'
N N 0.0061 0.0033 'International Tables Vol C Tables 4.2.6.8 and 6.1.1.4'
O O 0.0106 0.0060 'International Tables Vol C Tables 4.2.6.8 and 6.1.1.4'

loop_
_geom_angle_atom_site_label_1
_geom_angle_atom_site_label_2
_geom_angle_atom_site_label_3
_geom_angle
C8 O2 H2O 114(2)
O3 N1 O4 123.7(2)
O3 N1 C4 118.6(2)
O4 N1 C4 117.7(2)
C3 C4 C5 121.9(2)
C3 C4 N1 119.0(2)
C5 C4 N1 119.1(2)
C2 C1 C6 119.0(2)
C2 C1 C7 120.4(2)
C6 C1 C7 120.6(2)
C5 C6 C1 120.9(2)
C5 C6 H6 119.6
C1 C6 H6 119.6
O1 C8 O2 123.5(2)
O1 C8 C7 123.0(2)
O2 C8 C7 113.5(2)
C6 C5 C4 118.6(2)
C6 C5 H5 120.7
C4 C5 H5 120.7
C4 C3 C2 118.7(2)
C4 C3 H3 120.7
C2 C3 H3 120.7
C3 C2 C1 120.9(2)
C3 C2 H2 119.5
C1 C2 H2 119.5
C8 C7 C1 113.7(2)
C8 C7 H7A 108.8
C1 C7 H7A 108.8
C8 C7 H7B 108.8
C1 C7 H7B 108.8
H7A C7 H7B 107.7

loop_
_geom_bond_atom_site_label_1
_geom_bond_atom_site_label_2
_geom_bond_distance
O2 C8 1.307(3)
O2 H2O 0.99(4)
O3 N1 1.226(3)
O4 N1 1.228(2)
O1 C8 1.223(3)
N1 C4 1.472(3)
C4 C3 1.372(3)
C4 C5 1.382(3)
C1 C2 1.385(3)
C1 C6 1.386(3)
C1 C7 1.506(3)
C6 C5 1.382(3)
C6 H6 0.9500
C8 C7 1.499(3)
C5 H5 0.9500
C3 C2 1.384(3)
C3 H3 0.9500
C2 H2 0.9500
C7 H7A 0.9900
C7 H7B 0.9900

loop_
_geom_hbond_atom_site_label_D
_geom_hbond_atom_site_label_H
_geom_hbond_atom_site_label_A
_geom_hbond_site_symmetry_A
_geom_hbond_distance_DH
_geom_hbond_distance_HA
_geom_hbond_distance_DA
_geom_hbond_angle_DHA
O2 H2O O1 3_565 0.99(4) 1.69(4) 2.672(2) 170(3)

loop_
_geom_torsion_atom_site_label_1
_geom_torsion_atom_site_label_2
_geom_torsion_atom_site_label_3
_geom_torsion_atom_site_label_4
_geom_torsion
O3 N1 C4 C3 -175.6(2)
O4 N1 C4 C3 4.7(3)
O3 N1 C4 C5 3.9(3)
O4 N1 C4 C5 -175.8(2)
C2 C1 C6 C5 -0.5(4)
C7 C1 C6 C5 179.5(2)
C1 C6 C5 C4 0.6(4)
C3 C4 C5 C6 -0.2(4)
N1 C4 C5 C6 -179.7(2)
C5 C4 C3 C2 -0.3(4)
N1 C4 C3 C2 179.2(2)
C4 C3 C2 C1 0.4(4)
C6 C1 C2 C3 0.0(4)
C7 C1 C2 C3 180.0(2)
O1 C8 C7 C1 -10.7(3)
O2 C8 C7 C1 169.3(2)
C2 C1 C7 C8 93.1(3)
C6 C1 C7 C8 -86.9(3)

_cod_database_fobs_code 1544767
